data_9015017
loop_
_publ_author_name
'Benabbas, A.'
'Borel, M.'
'Grandin, A.'
'Leclaire, A.'
'Raveau, B.'

_publ_section_title
;
 Na2+x Nb6 P4 O26 : a novel niobium phosphate bronze isotypic of the m=3
 member of the MPTBp family
 _cod_database_code 1001698
;
_journal_name_full 'Journal of Solid State Chemistry'
_journal_page_first 245
_journal_page_last 252
_journal_paper_doi 10.1016/0022-4596(91)90101-M
_journal_volume 95
_journal_year 1991
_chemical_formula_sum 'Na4 Nb9 O39 P6'
_space_group_IT_number 18
_symmetry_space_group_name_Hall 'P 2 2ab'
_symmetry_space_group_name_H-M 'P 21 21 2'
_cell_angle_alpha 90
_cell_angle_beta 90
_cell_angle_gamma 90
_cell_length_a 19.80499
_cell_length_b 14.3859
_cell_length_c 5.3960
_cell_formula_units_Z 2
_cell_volume 1537.388
_database_code_amcsd 0013722
_exptl_crystal_density_diffrn 3.754
_cod_duplicate_entry 1001698
_cod_original_formula_sum 'Nb9 P6 Na4 O39'
_cod_database_code 9015017
_amcsd_formula_title 'Na2.667 Nb6 O26 P4'

loop_
_space_group_symop_operation_xyz
x,y,z
1/2-x,1/2+y,-z
1/2+x,1/2-y,-z
-x,-y,z

loop_
_atom_site_label
_atom_site_fract_x
_atom_site_fract_y
_atom_site_fract_z
Nb1 0.00000 0.00000 0.26400
Nb2 0.33090 0.97971 0.23720
Nb3 0.11669 0.10021 0.76470
Nb4 0.43601 0.09682 0.74590
Nb5 0.77765 0.11139 0.74140
P1 0.21580 0.16540 0.26400
P2 0.53690 0.17870 0.25300
P3 0.88420 0.17080 0.23320
Na1 0.05870 0.21610 0.24200
Na2 0.37790 0.20600 0.24600
O1 0.06420 0.05300 0.02300
O2 -0.04530 0.12620 0.27100
O3 0.05980 0.04590 0.51700
O4 0.25950 0.07810 0.27300
O5 0.39150 0.05400 0.47400
O6 0.27650 -0.09310 0.02600
O7 0.40300 0.88740 0.21400
O8 0.37140 0.05460 -0.02200
O9 0.29400 -0.08320 0.53600
O10 0.06260 0.22180 0.76500
O11 0.17370 0.17210 0.49300
O12 0.16860 0.16800 0.03600
O13 0.18490 0.00940 0.75700
O14 0.39100 0.22420 0.71200
O15 0.50000 0.00000 0.78000
O16 0.48550 0.16530 0.05400
O17 0.50850 0.16550 0.51400
O18 0.76270 0.25160 0.72500
O19 0.85770 0.15430 -0.02400
O20 0.84000 0.13150 0.44100

loop_
_cod_related_entry_id
_cod_related_entry_database
_cod_related_entry_code
1 AMCSD 0013722
